data_4323959
loop_
_publ_author_name
'Michael Ruf'
'Heinrich Vahrenkamp'

_publ_section_title
;
 Small Molecule Chemistry of the Pyrazolylborate-Zinc Unit TpCum,MeZn
;
_journal_name_full 'Inorganic Chemistry'
_journal_page_first 6571
_journal_page_last 6578
_journal_paper_doi 10.1021/ic960335a
_journal_volume 35
_journal_year 1996
_chemical_compound_source Ethanol/Dichlormethane
_chemical_formula_sum 'C42 H51 B N6 O S2 Zn'
_chemical_formula_weight 796.19
_chemical_name_systematic 'Hydrotris(3-cumyl-5-methyl-pyrazol-1-yl) borato-zink-ethylxanthogenat'
_space_group_IT_number 14
_symmetry_cell_setting monoclinic
_symmetry_space_group_name_Hall '-P 2yn'
_symmetry_space_group_name_H-M 'P 1 21/n 1'
_atom_sites_solution_hydrogens geom
_atom_sites_solution_primary direct
_atom_sites_solution_secondary difmap
_audit_creation_method SHELXL
_cell_angle_alpha 90.00
_cell_angle_beta 92.90(3)
_cell_angle_gamma 90.00
_cell_formula_units_Z 4
_cell_length_a 9.420(2)
_cell_length_b 22.423(4)
_cell_length_c 20.144(4)
_cell_measurement_reflns_used 25
_cell_measurement_temperature 293(2)
_cell_measurement_theta_max 18
_cell_measurement_theta_min 10.4
_cell_volume 4249.5(15)
_computing_cell_refinement 'NONIUS EXPRESS'
_computing_data_collection 'NONIUS EXPRESS'
_computing_data_reduction 'CADFOR, CADSEX (E. Keller, 1976, 1981)'
_computing_molecular_graphics 'SCHAKAL (E. Keller, 1992)'
_computing_structure_refinement 'SHELXL-93 (Sheldrick, 1993)'
_computing_structure_solution 'SHELXS-86 (Sheldrick, 1990)'
_diffrn_ambient_temperature 293(2)
_diffrn_measurement_device Nonius-Turbo-CAD4
_diffrn_measurement_method Omega-2Theta
_diffrn_radiation_monochromator graphite
_diffrn_radiation_source 'fine-focus sealed tube'
_diffrn_radiation_type MoK\a
_diffrn_radiation_wavelength 0.71073
_diffrn_reflns_av_R_equivalents 0.0261
_diffrn_reflns_av_sigmaI/netI 0.0562
_diffrn_reflns_limit_h_max 0
_diffrn_reflns_limit_h_min -11
_diffrn_reflns_limit_k_max 27
_diffrn_reflns_limit_k_min 0
_diffrn_reflns_limit_l_max 23
_diffrn_reflns_limit_l_min -25
_diffrn_reflns_number 8573
_diffrn_reflns_theta_max 26.31
_diffrn_reflns_theta_min 2.34
_diffrn_standards_decay_% 90
_diffrn_standards_interval_count 200
_diffrn_standards_interval_time 3600
_diffrn_standards_number 2
_exptl_absorpt_coefficient_mu 0.715
_exptl_absorpt_correction_T_max None
_exptl_absorpt_correction_T_min None
_exptl_absorpt_correction_type none
_exptl_crystal_colour colourless
_exptl_crystal_density_diffrn 1.244
_exptl_crystal_density_meas 1.21
_exptl_crystal_density_method floating
_exptl_crystal_description rod
_exptl_crystal_F_000 1680
_exptl_crystal_size_max 0.7
_exptl_crystal_size_mid 0.4
_exptl_crystal_size_min 0.3
_refine_diff_density_max 0.352
_refine_diff_density_min -0.298
_refine_diff_density_rms 0.058
_refine_ls_extinction_method None
_refine_ls_goodness_of_fit_all 1.108
_refine_ls_goodness_of_fit_obs 1.075
_refine_ls_hydrogen_treatment constr
_refine_ls_matrix_type full
_refine_ls_number_parameters 497
_refine_ls_number_reflns 8081
_refine_ls_number_restraints 0
_refine_ls_restrained_S_all 1.120
_refine_ls_restrained_S_obs 1.075
_refine_ls_R_factor_all 0.1034
_refine_ls_R_factor_obs 0.0409
_refine_ls_shift/esd_max -0.069
_refine_ls_shift/esd_mean 0.003
_refine_ls_structure_factor_coef Fsqd
_refine_ls_weighting_details 'w=1/[\s^2^(Fo^2^)+(0.0384P)^2^+3.4282P] where P=(Fo^2^+2Fc^2^)/3'
_refine_ls_weighting_scheme calc
_refine_ls_wR_factor_all 0.1216
_refine_ls_wR_factor_obs 0.0925
_reflns_number_observed 5241
_reflns_number_total 8091
_reflns_observed_criterion >2sigma(I)
_cod_data_source_file ic960335a_7.cif
_cod_data_source_block r28
_cod_depositor_comments
;
The following automatic conversions were performed:

'_exptl_absorpt_correction_type' value 'None' changed to 'none'
according to the built-in table from CIF Core dictionary named
'cif_core.dic' version 2.4.1 from 2010-06-29.

'_geom_bond_publ_flag'
value 'Y' changed to 'y' according to the built-in table from CIF
Core dictionary named 'cif_core.dic' version 2.4.1 from 2010-06-29
(64 times).

'_geom_angle_publ_flag' value 'Y' changed to 'y'
according to the built-in table from CIF Core dictionary named
'cif_core.dic' version 2.4.1 from 2010-06-29 (104 times).

Automatic conversion script
Id: cif_fix_values 1715 2011-07-08 13:25:40Z adriana 

The following automatic conversions were performed:

'_refine_ls_weighting_scheme' value 'calc
w=1/[\s^2^(Fo^2^)+(0.0384P)^2^+3.4282P] where P=(Fo^2^+2Fc^2^)/3' was
changed to 'calc'. New tag '_refine_ls_weighting_details' was
created. The value of the new tag was set to
'w=1/[\s^2^(Fo^2^)+(0.0384P)^2^+3.4282P] where P=(Fo^2^+2Fc^2^)/3'.

Automatic conversion script
Id: cif_fix_values 3143 2015-03-26 13:38:13Z robertas 
;
_cod_original_cell_volume 4249.5(14)
_cod_database_code 4323959

loop_
_symmetry_equiv_pos_as_xyz
'x, y, z'
'-x+1/2, y+1/2, -z+1/2'
'-x, -y, -z'
'x-1/2, -y-1/2, z-1/2'

loop_
_atom_site_aniso_label
_atom_site_aniso_U_11
_atom_site_aniso_U_22
_atom_site_aniso_U_33
_atom_site_aniso_U_23
_atom_site_aniso_U_13
_atom_site_aniso_U_12
Zn 0.0307(2) 0.0423(2) 0.0401(2) 0.0042(2) 0.00096(13) -0.0012(2)
N1 0.0416(14) 0.045(2) 0.0375(14) 0.0029(13) -0.0010(11) -0.0025(13)
N2 0.0382(15) 0.042(2) 0.042(2) 0.0005(13) 0.0036(12) -0.0042(13)
N3 0.0331(13) 0.048(2) 0.0384(14) 0.0067(13) 0.0018(11) -0.0028(13)
S1 0.0322(4) 0.0488(5) 0.0646(6) 0.0105(4) 0.0087(4) 0.0029(4)
C40 0.040(2) 0.054(2) 0.045(2) 0.005(2) 0.002(2) 0.002(2)
S2 0.0701(7) 0.0607(7) 0.1037(9) 0.0260(6) 0.0322(7) -0.0029(6)
O1 0.0444(13) 0.0500(14) 0.0532(15) 0.0073(12) 0.0071(11) 0.0046(11)
C41 0.072(3) 0.056(3) 0.081(3) 0.004(2) 0.014(2) 0.016(2)
C42 0.097(4) 0.099(4) 0.097(4) -0.022(3) 0.014(3) 0.021(3)
N4 0.043(2) 0.045(2) 0.038(2) 0.0029(12) 0.0049(12) -0.0031(13)
C1 0.055(2) 0.058(2) 0.039(2) 0.001(2) 0.005(2) 0.000(2)
C2 0.063(2) 0.061(2) 0.036(2) -0.002(2) 0.000(2) -0.006(2)
C3 0.045(2) 0.043(2) 0.041(2) -0.0016(15) -0.0014(15) 0.0032(15)
C4 0.084(3) 0.115(4) 0.045(2) 0.010(2) 0.011(2) -0.028(3)
C5 0.056(2) 0.041(2) 0.041(2) -0.003(2) -0.005(2) -0.002(2)
C6 0.064(3) 0.070(3) 0.054(2) 0.017(2) -0.016(2) -0.013(2)
C7 0.067(3) 0.094(3) 0.064(3) 0.015(3) -0.025(2) -0.021(3)
C8 0.069(3) 0.069(3) 0.064(3) 0.002(2) -0.011(2) -0.024(2)
C9 0.090(3) 0.071(3) 0.067(3) 0.019(2) -0.017(2) -0.028(3)
C10 0.070(3) 0.064(3) 0.056(2) 0.010(2) -0.023(2) -0.018(2)
C11 0.084(3) 0.093(4) 0.085(3) 0.007(3) -0.007(3) -0.030(3)
C12 0.180(7) 0.144(6) 0.149(6) -0.043(5) 0.019(5) -0.104(6)
C13 0.072(4) 0.149(6) 0.178(7) 0.036(5) -0.010(4) -0.014(4)
N5 0.0399(15) 0.040(2) 0.044(2) 0.0031(13) 0.0032(12) -0.0048(12)
C14 0.054(2) 0.043(2) 0.049(2) 0.000(2) 0.005(2) -0.009(2)
C15 0.068(3) 0.035(2) 0.060(2) -0.007(2) 0.008(2) -0.004(2)
C16 0.046(2) 0.043(2) 0.042(2) -0.004(2) 0.001(2) -0.001(2)
C17 0.077(3) 0.054(3) 0.091(3) 0.001(2) 0.024(3) -0.015(2)
C18 0.052(2) 0.044(2) 0.044(2) -0.011(2) 0.004(2) 0.000(2)
C19 0.064(3) 0.060(2) 0.062(3) -0.001(2) 0.010(2) 0.007(2)
C20 0.058(3) 0.079(3) 0.077(3) -0.014(3) 0.005(2) 0.016(2)
C21 0.063(3) 0.069(3) 0.060(3) -0.017(2) 0.010(2) -0.006(2)
C22 0.080(3) 0.066(3) 0.057(3) -0.002(2) 0.019(2) -0.001(2)
C23 0.065(2) 0.055(2) 0.054(2) -0.003(2) 0.011(2) 0.006(2)
C24 0.063(3) 0.102(4) 0.084(3) -0.018(3) 0.025(3) -0.007(3)
C25A 0.072(9) 0.217(33) 0.077(11) -0.075(14) 0.022(8) -0.013(14)
C26A 0.067(10) 0.286(50) 0.086(14) 0.001(25) -0.008(9) -0.006(25)
C25 0.161(25) 0.097(15) 0.315(38) -0.089(20) 0.151(24) -0.024(14)
C26 0.068(14) 0.132(14) 0.068(12) -0.014(11) 0.015(10) -0.038(11)
N6 0.0326(14) 0.050(2) 0.040(2) 0.0043(13) 0.0038(12) -0.0049(12)
C27 0.031(2) 0.064(2) 0.053(2) 0.006(2) 0.0041(15) -0.003(2)
C28 0.028(2) 0.076(3) 0.058(2) 0.018(2) 0.002(2) 0.003(2)
C29 0.033(2) 0.053(2) 0.041(2) 0.004(2) -0.0012(14) -0.0001(15)
C30 0.039(2) 0.095(3) 0.078(3) 0.026(3) 0.013(2) -0.003(2)
C31 0.033(2) 0.051(2) 0.039(2) 0.002(2) -0.0049(14) 0.0000(15)
C32 0.035(2) 0.057(2) 0.042(2) 0.003(2) -0.0012(15) 0.007(2)
C33 0.040(2) 0.061(2) 0.041(2) 0.001(2) 0.0070(15) 0.006(2)
C34 0.041(2) 0.046(2) 0.042(2) 0.000(2) -0.0016(15) 0.000(2)
C35 0.045(2) 0.057(2) 0.053(2) 0.009(2) 0.000(2) 0.015(2)
C36 0.039(2) 0.064(2) 0.051(2) 0.009(2) 0.006(2) 0.012(2)
C37 0.056(2) 0.049(2) 0.053(2) 0.009(2) 0.006(2) 0.005(2)
C38 0.094(3) 0.113(4) 0.049(3) 0.021(3) -0.015(2) -0.018(3)
C39 0.069(3) 0.078(3) 0.072(3) 0.019(2) 0.022(2) -0.002(2)
B 0.039(2) 0.047(2) 0.042(2) 0.005(2) 0.003(2) -0.004(2)

loop_
_atom_site_label
_atom_site_type_symbol
_atom_site_fract_x
_atom_site_fract_y
_atom_site_fract_z
_atom_site_U_iso_or_equiv
_atom_site_thermal_displace_type
_atom_site_occupancy
_atom_site_calc_flag
_atom_site_refinement_flags
_atom_site_disorder_group
Zn Zn 0.22522(4) 0.24429(2) 0.33718(2) 0.03775(11) Uani 1 d . .
N1 N 0.2155(3) 0.24784(12) 0.43881(12) 0.0413(6) Uani 1 d . .
N2 N 0.2135(3) 0.15181(12) 0.33798(13) 0.0407(6) Uani 1 d . .
N3 N 0.0107(3) 0.25305(12) 0.31639(12) 0.0397(6) Uani 1 d . .
S1 S 0.39688(9) 0.28406(4) 0.27610(5) 0.0483(2) Uani 1 d . .
C40 C 0.3561(4) 0.3590(2) 0.2716(2) 0.0463(8) Uani 1 d . .
S2 S 0.45386(13) 0.40698(5) 0.23257(7) 0.0772(4) Uani 1 d . .
O1 O 0.2389(2) 0.37297(11) 0.30302(12) 0.0490(6) Uani 1 d . .
C41 C 0.1829(5) 0.4334(2) 0.2978(2) 0.0691(12) Uani 1 d . .
H41A H 0.1495(5) 0.4419(2) 0.2524(2) 0.083 Uiso 1 d R .
H41B H 0.2567 0.4619 0.3109 0.059 Uiso 1 d . .
C42 C 0.0644(6) 0.4377(3) 0.3430(3) 0.097(2) Uani 1 d . .
H42A H 0.0268(6) 0.4775(3) 0.3417(3) 0.146 Uiso 1 d R .
H42B H 0.0981(6) 0.4284(3) 0.3876(3) 0.146 Uiso 1 d R .
H42C H -0.0090(6) 0.4101(3) 0.3290(3) 0.146 Uiso 1 d R .
N4 N 0.1078(3) 0.21243(12) 0.46102(13) 0.0417(6) Uani 1 d . .
C1 C 0.1177(4) 0.2097(2) 0.5281(2) 0.0507(9) Uani 1 d . .
C2 C 0.2324(4) 0.2431(2) 0.5498(2) 0.0535(9) Uani 1 d . .
H2 H 0.2651(4) 0.2489(2) 0.5937(2) 0.064 Uiso 1 d R .
C3 C 0.2912(4) 0.26636(15) 0.4935(2) 0.0433(8) Uani 1 d . .
C4 C 0.0144(5) 0.1759(2) 0.5680(2) 0.0814(14) Uani 1 d . .
H4A H 0.0258(5) 0.1338(2) 0.5611(2) 0.122 Uiso 1 d R .
H4B H -0.0806(5) 0.1875(2) 0.5541(2) 0.122 Uiso 1 d R .
H4C H 0.0314(5) 0.1849(2) 0.6143(2) 0.122 Uiso 1 d R .
C5 C 0.4191(4) 0.3036(2) 0.4912(2) 0.0464(8) Uani 1 d . .
C6 C 0.5290(4) 0.2957(2) 0.5391(2) 0.0634(11) Uani 1 d . .
H6 H 0.5187(4) 0.2680(2) 0.5729(2) 0.076 Uiso 1 d R .
C7 C 0.6538(5) 0.3280(2) 0.5375(2) 0.0760(13) Uani 1 d . .
H7 H 0.7239(5) 0.3225(2) 0.5711(2) 0.091 Uiso 1 d R .
C8 C 0.6759(5) 0.3680(2) 0.4879(2) 0.0676(12) Uani 1 d . .
C9 C 0.5663(5) 0.3768(2) 0.4406(2) 0.0764(13) Uani 1 d . .
H9 H 0.5781(5) 0.4040(2) 0.4065(2) 0.092 Uiso 1 d R .
C10 C 0.4391(4) 0.3454(2) 0.4428(2) 0.0644(11) Uani 1 d . .
H10 H 0.3662(4) 0.3531(2) 0.4111(2) 0.077 Uiso 1 d R .
C11 C 0.8173(5) 0.4017(2) 0.4849(3) 0.088(2) Uani 1 d . .
H11 H 0.8180(5) 0.4221(2) 0.4419(3) 0.105 Uiso 1 d R .
C12 C 0.8279(8) 0.4476(3) 0.5372(4) 0.157(3) Uani 1 d . .
H12A H 0.7490(8) 0.4746(3) 0.5319(4) 0.236 Uiso 1 d R .
H12B H 0.9151(8) 0.4693(3) 0.5341(4) 0.236 Uiso 1 d R .
H12C H 0.8265(8) 0.4287(3) 0.5800(4) 0.236 Uiso 1 d R .
C13 C 0.9450(6) 0.3589(3) 0.4898(4) 0.134(3) Uani 1 d . .
H13A H 0.9428(6) 0.3340(3) 0.4511(4) 0.201 Uiso 1 d R .
H13B H 0.9395(6) 0.3346(3) 0.5288(4) 0.201 Uiso 1 d R .
H13C H 1.0320(6) 0.3813(3) 0.4925(4) 0.201 Uiso 1 d R .
N5 N 0.1000(3) 0.13277(12) 0.37284(13) 0.0413(6) Uani 1 d . .
C14 C 0.0931(4) 0.0727(2) 0.3713(2) 0.0485(9) Uani 1 d . .
C15 C 0.2035(4) 0.0524(2) 0.3358(2) 0.0540(9) Uani 1 d . .
H15 H 0.2253(4) 0.0128(2) 0.3269(2) 0.065 Uiso 1 d R .
C16 C 0.2762(4) 0.10232(15) 0.3155(2) 0.0438(8) Uani 1 d . .
C17 C -0.0210(5) 0.0375(2) 0.4032(2) 0.0735(12) Uani 1 d . .
H17A H -0.0051(5) 0.0383(2) 0.4506(2) 0.110 Uiso 1 d R .
H17B H -0.0187(5) -0.0031(2) 0.3879(2) 0.110 Uiso 1 d R .
H17C H -0.1122(5) 0.0546(2) 0.3912(2) 0.110 Uiso 1 d R .
C18 C 0.4058(4) 0.1038(2) 0.2774(2) 0.0467(8) Uani 1 d . .
C19 C 0.5134(4) 0.0623(2) 0.2916(2) 0.0619(10) Uani 1 d . .
H19 H 0.5033(4) 0.0345(2) 0.3253(2) 0.074 Uiso 1 d R .
C20 C 0.6363(4) 0.0624(2) 0.2561(2) 0.0715(12) Uani 1 d . .
H20 H 0.7068(4) 0.0343(2) 0.2661(2) 0.086 Uiso 1 d R .
C21 C 0.6560(4) 0.1035(2) 0.2058(2) 0.0637(11) Uani 1 d . .
C22 C 0.5486(5) 0.1439(2) 0.1922(2) 0.0671(11) Uani 1 d . .
H22 H 0.5592(5) 0.1718(2) 0.1587(2) 0.081 Uiso 1 d R .
C23 C 0.4249(4) 0.1439(2) 0.2264(2) 0.0578(10) Uani 1 d . .
H23 H 0.3540(4) 0.1715(2) 0.2151(2) 0.069 Uiso 1 d R .
C24 C 0.7909(5) 0.1041(2) 0.1667(3) 0.0825(14) Uani 1 d . .
H24A H 0.7893(5) 0.1426(2) 0.1438(3) 0.099 Uiso 0.48(4) d PR .
H24B H 0.7693(5) 0.1301(2) 0.1285(3) 0.099 Uiso 0.52(4) d PR .
C25A C 0.7920(27) 0.0634(16) 0.1169(11) 0.121(12) Uani 0.48(4) d P .
H25A H 0.7046(27) 0.0650(16) 0.0903(11) 0.182 Uiso 0.48(4) d PR .
H25B H 0.8033(27) 0.0244(16) 0.1361(11) 0.182 Uiso 0.48(4) d PR .
H25C H 0.8701(27) 0.0716(16) 0.0894(11) 0.182 Uiso 0.48(4) d PR .
C26A C 0.9255(46) 0.1089(26) 0.2116(21) 0.147(17) Uani 0.48(4) d P .
H26A H 0.9141(46) 0.1391(26) 0.2446(21) 0.220 Uiso 0.48(4) d PR .
H26B H 1.0070(46) 0.1179(26) 0.1867(21) 0.220 Uiso 0.48(4) d PR .
H26C H 0.9386(46) 0.0709(26) 0.2330(21) 0.220 Uiso 0.48(4) d PR .
C25 C 0.8234(40) 0.0427(14) 0.1383(23) 0.186(16) Uani 0.52(4) d P .
H25D H 0.7385(40) 0.0274(14) 0.1160(23) 0.279 Uiso 0.52(4) d PR .
H25E H 0.8542(40) 0.0160(14) 0.1733(23) 0.279 Uiso 0.52(4) d PR .
H25F H 0.8967(40) 0.0463(14) 0.1071(23) 0.279 Uiso 0.52(4) d PR .
C26 C 0.9088(36) 0.1327(14) 0.2012(15) 0.089(7) Uani 0.52(4) d P .
H26D H 0.8833(36) 0.1714(14) 0.2172(15) 0.133 Uiso 0.52(4) d PR .
H26E H 0.9851(36) 0.1366(14) 0.1717(15) 0.133 Uiso 0.52(4) d PR .
H26F H 0.9386(36) 0.1078(14) 0.2381(15) 0.133 Uiso 0.52(4) d PR .
N6 N -0.0653(3) 0.22143(12) 0.36111(13) 0.0409(6) Uani 1 d . .
C27 C -0.2048(3) 0.2344(2) 0.3515(2) 0.0493(9) Uani 1 d . .
C28 C -0.2199(3) 0.2741(2) 0.3005(2) 0.0540(10) Uani 1 d . .
H28 H -0.3044(3) 0.2908(2) 0.2834(2) 0.065 Uiso 1 d R .
C29 C -0.0846(3) 0.2847(2) 0.2787(2) 0.0422(8) Uani 1 d . .
C30 C -0.3173(4) 0.2067(2) 0.3922(2) 0.0702(12) Uani 1 d . .
H30A H -0.3243(4) 0.1649(2) 0.3824(2) 0.105 Uiso 1 d R .
H30B H -0.4071(4) 0.2256(2) 0.3815(2) 0.105 Uiso 1 d R .
H30C H -0.2923(4) 0.2121(2) 0.4386(2) 0.105 Uiso 1 d R .
C31 C -0.0498(3) 0.3214(2) 0.2213(2) 0.0410(8) Uani 1 d . .
C32 C 0.0665(3) 0.3100(2) 0.1839(2) 0.0447(8) Uani 1 d . .
H32 H 0.1282(3) 0.2791(2) 0.1963(2) 0.054 Uiso 1 d R .
C33 C 0.0924(4) 0.3441(2) 0.1286(2) 0.0473(8) Uani 1 d . .
H33 H 0.1720(4) 0.3358(2) 0.1047(2) 0.057 Uiso 1 d R .
C34 C 0.0032(3) 0.39001(15) 0.1076(2) 0.0430(8) Uani 1 d . .
C35 C -0.1140(4) 0.4014(2) 0.1453(2) 0.0520(9) Uani 1 d . .
H35 H -0.1757(4) 0.4323(2) 0.1329(2) 0.062 Uiso 1 d R .
C36 C -0.1397(4) 0.3680(2) 0.2007(2) 0.0512(9) Uani 1 d . .
H36 H -0.2189(4) 0.3765(2) 0.2247(2) 0.061 Uiso 1 d R .
C37 C 0.0219(4) 0.4249(2) 0.0443(2) 0.0523(9) Uani 1 d . .
H37 H -0.0142(4) 0.4653(2) 0.0514(2) 0.063 Uiso 1 d R .
C38 C -0.0690(5) 0.3971(2) -0.0124(2) 0.086(2) Uani 1 d . .
H38A H -0.0494(5) 0.4165(2) -0.0534(2) 0.129 Uiso 1 d R .
H38B H -0.1677(5) 0.4021(2) -0.0038(2) 0.129 Uiso 1 d R .
H38C H -0.0476(5) 0.3554(2) -0.0156(2) 0.129 Uiso 1 d R .
C39 C 0.1763(4) 0.4307(2) 0.0260(2) 0.0728(12) Uani 1 d . .
H39A H 0.1818(4) 0.4565(2) -0.0118(2) 0.109 Uiso 1 d R .
H39B H 0.2130(4) 0.3921(2) 0.0154(2) 0.109 Uiso 1 d R .
H39C H 0.2315(4) 0.4472(2) 0.0630(2) 0.109 Uiso 1 d R .
B B 0.0091(4) 0.1780(2) 0.4107(2) 0.0425(9) Uani 1 d . .
H0 H -0.0722(4) 0.1535(2) 0.4379(2) 0.051 Uiso 1 d R .

loop_
_atom_type_symbol
_atom_type_description
_atom_type_scat_dispersion_real
_atom_type_scat_dispersion_imag
_atom_type_scat_source
C C 0.0033 0.0016 'International Tables Vol C Tables 4.2.6.8 and 6.1.1.4'
H H 0.0000 0.0000 'International Tables Vol C Tables 4.2.6.8 and 6.1.1.4'
B B 0.0013 0.0007 'International Tables Vol C Tables 4.2.6.8 and 6.1.1.4'
N N 0.0061 0.0033 'International Tables Vol C Tables 4.2.6.8 and 6.1.1.4'
O O 0.0106 0.0060 'International Tables Vol C Tables 4.2.6.8 and 6.1.1.4'
S S 0.1246 0.1234 'International Tables Vol C Tables 4.2.6.8 and 6.1.1.4'
Zn Zn 0.2839 1.4301 'International Tables Vol C Tables 4.2.6.8 and 6.1.1.4'

loop_
_geom_angle_atom_site_label_1
_geom_angle_atom_site_label_2
_geom_angle_atom_site_label_3
_geom_angle
_geom_angle_site_symmetry_1
_geom_angle_site_symmetry_3
_geom_angle_publ_flag
N3 Zn N1 96.11(10) . . y
N3 Zn N2 92.57(11) . . y
N1 Zn N2 91.48(11) . . y
N3 Zn S1 125.06(8) . . y
N1 Zn S1 126.53(8) . . y
N2 Zn S1 115.93(8) . . y
C3 N1 N4 106.2(3) . . y
C3 N1 Zn 141.1(2) . . y
N4 N1 Zn 111.8(2) . . y
C16 N2 N5 106.4(3) . . y
C16 N2 Zn 142.7(2) . . y
N5 N2 Zn 110.9(2) . . y
C29 N3 N6 106.6(2) . . y
C29 N3 Zn 141.8(2) . . y
N6 N3 Zn 110.9(2) . . y
C40 S1 Zn 104.41(12) . . y
O1 C40 S2 124.8(3) . . y
O1 C40 S1 113.0(2) . . y
O1 C41 C42 107.4(4) . . y
S2 C40 S1 122.3(2) . . y
C40 O1 C41 119.2(3) . . y
C1 N4 N1 109.6(3) . . y
C1 N4 B 129.9(3) . . y
N1 N4 B 120.1(3) . . y
N4 C1 C2 107.9(3) . . y
N4 C1 C4 123.1(3) . . y
C2 C1 C4 129.0(3) . . y
C1 C2 C3 106.7(3) . . y
N1 C3 C2 109.6(3) . . y
N1 C3 C5 123.4(3) . . y
C2 C3 C5 127.0(3) . . y
C10 C5 C6 117.1(3) . . y
C10 C5 C3 123.6(3) . . y
C6 C5 C3 119.3(3) . . y
C7 C6 C5 121.5(4) . . y
C8 C7 C6 121.5(4) . . y
C7 C8 C9 117.5(4) . . y
C7 C8 C11 121.1(4) . . y
C9 C8 C11 121.4(4) . . y
C8 C9 C10 121.3(4) . . y
C5 C10 C9 121.2(4) . . y
C12 C11 C8 110.1(5) . . y
C12 C11 C13 111.4(5) . . y
C8 C11 C13 111.6(4) . . y
C14 N5 N2 109.7(3) . . y
C14 N5 B 129.5(3) . . y
N2 N5 B 120.7(3) . . y
N5 C14 C15 107.8(3) . . y
N5 C14 C17 123.4(3) . . y
C15 C14 C17 128.8(3) . . y
C14 C15 C16 106.6(3) . . y
N2 C16 C15 109.5(3) . . y
N2 C16 C18 123.1(3) . . y
C15 C16 C18 127.3(3) . . y
C23 C18 C19 117.7(3) . . y
C23 C18 C16 122.9(3) . . y
C19 C18 C16 119.4(3) . . y
C20 C19 C18 120.6(4) . . y
C21 C20 C19 121.4(4) . . y
C22 C21 C20 117.3(4) . . y
C22 C21 C24 120.9(4) . . y
C20 C21 C24 121.8(4) . . y
C21 C22 C23 122.0(4) . . y
C22 C23 C18 121.0(4) . . y
C25A C24 C26 128.7(18) . . y
C25A C24 C26A 116.7(21) . . y
C26 C24 C26A 22.9(25) . . y
C25A C24 C25 26.9(20) . . y
C26 C24 C25 114.9(19) . . y
C26A C24 C25 96.3(19) . . y
C25A C24 C21 114.4(12) . . y
C26 C24 C21 113.5(14) . . y
C26A C24 C21 112.5(17) . . y
C25 C24 C21 112.0(12) . . y
C25 C25A C24 90.5(36) . . y
C26 C26A C24 69.8(63) . . y
C25A C25 C24 62.7(31) . . y
C26A C26 C24 87.3(67) . . y
C27 N6 N3 109.4(3) . . y
C27 N6 B 129.6(3) . . y
N3 N6 B 121.1(2) . . y
N6 C27 C28 108.1(3) . . y
N6 C27 C30 122.8(3) . . y
C28 C27 C30 129.1(3) . . y
C27 C28 C29 106.8(3) . . y
N3 C29 C28 109.1(3) . . y
N3 C29 C31 124.7(3) . . y
C28 C29 C31 126.1(3) . . y
C32 C31 C36 117.4(3) . . y
C32 C31 C29 122.6(3) . . y
C36 C31 C29 119.9(3) . . y
C33 C32 C31 120.9(3) . . y
C34 C33 C32 121.9(3) . . y
C33 C34 C35 117.1(3) . . y
C33 C34 C37 123.2(3) . . y
C35 C34 C37 119.5(3) . . y
C36 C35 C34 121.2(3) . . y
C35 C36 C31 121.4(3) . . y
C34 C37 C39 113.6(3) . . y
C34 C37 C38 109.6(3) . . y
C39 C37 C38 111.2(4) . . y
N6 B N4 110.4(3) . . y
N6 B N5 109.8(3) . . y
N4 B N5 108.6(3) . . y

loop_
_geom_bond_atom_site_label_1
_geom_bond_atom_site_label_2
_geom_bond_distance
_geom_bond_site_symmetry_2
_geom_bond_publ_flag
Zn N3 2.052(2) . y
Zn N1 2.055(3) . y
Zn N2 2.077(3) . y
Zn S1 2.2639(11) . y
N1 C3 1.348(4) . y
N1 N4 1.380(4) . y
N2 C16 1.347(4) . y
N2 N5 1.376(4) . y
N3 C29 1.348(4) . y
N3 N6 1.376(3) . y
S1 C40 1.726(4) . y
C40 O1 1.337(4) . y
C40 S2 1.642(4) . y
O1 C41 1.456(4) . y
C41 C42 1.480(6) . y
N4 C1 1.352(4) . y
N4 B 1.547(5) . y
C1 C2 1.368(5) . y
C1 C4 1.498(5) . y
C2 C3 1.388(5) . y
C3 C5 1.468(5) . y
C5 C10 1.373(5) . y
C5 C6 1.390(5) . y
C6 C7 1.382(6) . y
C7 C8 1.365(6) . y
C8 C9 1.384(6) . y
C8 C11 1.536(6) . y
C9 C10 1.392(5) . y
C11 C12 1.474(7) . y
C11 C13 1.537(8) . y
N5 C14 1.350(4) . y
N5 B 1.552(5) . y
C14 C15 1.370(5) . y
C14 C17 1.503(5) . y
C15 C16 1.385(5) . y
C16 C18 1.474(5) . y
C18 C23 1.384(5) . y
C18 C19 1.395(5) . y
C19 C20 1.391(5) . y
C20 C21 1.389(6) . y
C21 C22 1.375(6) . y
C21 C24 1.529(6) . y
C22 C23 1.384(5) . y
C24 C25A 1.36(2) . y
C24 C26 1.43(3) . y
C24 C26A 1.52(4) . y
C24 C25 1.53(2) . y
C25A C25 0.69(5) . y
C26A C26 0.59(7) . y
N6 C27 1.350(4) . y
N6 B 1.539(5) . y
C27 C28 1.362(5) . y
C27 C30 1.505(5) . y
C28 C29 1.390(4) . y
C29 C31 1.468(5) . y
C31 C32 1.384(4) . y
C31 C36 1.396(5) . y
C32 C33 1.384(5) . y
C33 C34 1.382(5) . y
C34 C35 1.394(5) . y
C34 C37 1.514(5) . y
C35 C36 1.375(5) . y
C37 C39 1.524(5) . y
C37 C38 1.525(5) . y
